data_4339552
loop_
_publ_author_name
'Feller, Russell K.'
'Forster, Paul M.'
'Wudl, Fred'
'Cheetham, Anthony K.'

_publ_section_title
;
 Two coordination polymers created via in situ ligand synthesis involving
 C-N and C-C bond formation.
;
_journal_issue 21
_journal_name_full 'Inorganic chemistry'
_journal_page_first 8717
_journal_page_last 8721
_journal_paper_doi 10.1021/ic700997c
_journal_volume 46
_journal_year 2007
_chemical_formula_sum 'C16 H12 Ni O12'
_chemical_formula_weight 454.97
_chemical_name_common 'Tetraaquanickel(II) 5,10-dioxo-5,10-dihydro-4,9-dioxa-pyrene-2,7-dicarboxylate'
_chemical_name_systematic
; 
 ? 
;
_space_group_IT_number 2
_symmetry_cell_setting triclinic
_symmetry_space_group_name_Hall '-P 1'
_symmetry_space_group_name_H-M 'P -1'
_atom_sites_solution_hydrogens geom
_atom_sites_solution_primary direct
_atom_sites_solution_secondary difmap
_audit_creation_method SHELXL-97
_cell_angle_alpha 76.868(8)
_cell_angle_beta 84.988(8)
_cell_angle_gamma 87.619(8)
_cell_formula_units_Z 1
_cell_length_a 5.011(3)
_cell_length_b 6.526(3)
_cell_length_c 12.305(7)
_cell_measurement_reflns_used 854
_cell_measurement_temperature 298(2)
_cell_volume 390.3(4)
_computing_cell_refinement 'Bruker SMART'
_computing_data_collection 'Bruker SMART'
_computing_data_reduction 'Bruker SAINT'
_computing_molecular_graphics 'Bruker SHELXTL'
_computing_publication_material 'Bruker SHELXTL'
_computing_structure_refinement 'SHELXL-97 (Sheldrick, 1997)'
_computing_structure_solution 'SHELXS-97 (Sheldrick, 1990)'
_diffrn_ambient_temperature 298(2)
_diffrn_measured_fraction_theta_full 0.947
_diffrn_measured_fraction_theta_max 0.947
_diffrn_measurement_device_type 'CCD area detector'
_diffrn_measurement_method 'phi and omega scans'
_diffrn_radiation_monochromator graphite
_diffrn_radiation_source 'fine-focus sealed tube'
_diffrn_radiation_type MoK\a
_diffrn_radiation_wavelength 0.71073
_diffrn_reflns_av_R_equivalents 0.0500
_diffrn_reflns_av_sigmaI/netI 0.0533
_diffrn_reflns_limit_h_max 6
_diffrn_reflns_limit_h_min -6
_diffrn_reflns_limit_k_max 8
_diffrn_reflns_limit_k_min -8
_diffrn_reflns_limit_l_max 15
_diffrn_reflns_limit_l_min -15
_diffrn_reflns_number 3083
_diffrn_reflns_theta_full 26.33
_diffrn_reflns_theta_max 26.33
_diffrn_reflns_theta_min 1.70
_exptl_absorpt_coefficient_mu 1.320
_exptl_absorpt_correction_T_max 0.4102
_exptl_absorpt_correction_T_min 0.2256
_exptl_absorpt_correction_type empirical
_exptl_crystal_colour orange
_exptl_crystal_density_diffrn 1.936
_exptl_crystal_density_meas 0
_exptl_crystal_density_method 'not measured'
_exptl_crystal_description plate
_exptl_crystal_F_000 232
_exptl_crystal_size_max 0.7
_exptl_crystal_size_mid 0.4
_exptl_crystal_size_min 0.05
_refine_diff_density_max 0.909
_refine_diff_density_min -0.609
_refine_diff_density_rms 0.114
_refine_ls_extinction_method none
_refine_ls_goodness_of_fit_ref 1.070
_refine_ls_hydrogen_treatment mixed
_refine_ls_matrix_type full
_refine_ls_number_parameters 133
_refine_ls_number_reflns 1506
_refine_ls_number_restraints 0
_refine_ls_restrained_S_all 1.070
_refine_ls_R_factor_all 0.0532
_refine_ls_R_factor_gt 0.0469
_refine_ls_shift/su_max 0.000
_refine_ls_shift/su_mean 0.000
_refine_ls_structure_factor_coef Fsqd
_refine_ls_weighting_details 'calc w=1/[\s^2^(Fo^2^)+(0.0800P)^2^+0.0000P] where P=(Fo^2^+2Fc^2^)/3'
_refine_ls_weighting_scheme calc
_refine_ls_wR_factor_gt 0.1196
_refine_ls_wR_factor_ref 0.1241
_reflns_number_gt 1298
_reflns_number_total 1506
_reflns_threshold_expression >2sigma(I)
_cod_data_source_file ic700997c-file001.cif
_cod_data_source_block nickel
_cod_depositor_comments
;
The following automatic conversions were performed:

'_symmetry_cell_setting' value 'Triclinic' changed to 'triclinic'
according to
/usr/data/users/saulius/automatic-downloads/retrospective/ACS/lib/dictionaries/cif_core.dic
dictionary named 'cif_core.dic' version 2.4.2 from 2011-04-26.

Automatic conversion script
Id: cif_fix_values 2281 2013-09-26 08:29:07Z andrius 
;
_cod_original_sg_symbol_H-M P-1
_cod_database_code 4339552

loop_
_symmetry_equiv_pos_as_xyz
'x, y, z'
'-x, -y, -z'

loop_
_atom_site_label
_atom_site_type_symbol
_atom_site_fract_x
_atom_site_fract_y
_atom_site_fract_z
_atom_site_U_iso_or_equiv
_atom_site_adp_type
_atom_site_occupancy
_atom_site_symmetry_multiplicity
_atom_site_calc_flag
_atom_site_refinement_flags
Ni1 Ni 0.0000 0.0000 0.5000 0.0285(2) Uani 1 2 d S
O2 O 1.0426(5) 0.9005(4) 0.1745(2) 0.0383(6) Uani 1 1 d .
O5 O 0.2326(4) 0.0946(4) 0.6106(2) 0.0337(6) Uani 1 1 d .
H5A H 0.3610 0.0215 0.6241 0.040 Uiso 1 1 d R
H5B H 0.1448 0.0862 0.6675 0.040 Uiso 1 1 d R
O6 O -0.2198(5) 0.2779(4) 0.4847(2) 0.0346(6) Uani 1 1 d .
H6A H -0.1403 0.3567 0.4379 0.041 Uiso 1 1 d R
H6B H -0.2461 0.3287 0.5363 0.041 Uiso 1 1 d R
O3 O 0.1938(5) 0.4726(4) 0.3574(2) 0.0380(6) Uani 1 1 d .
O4 O 0.2681(4) 0.1274(4) 0.36550(19) 0.0316(5) Uani 1 1 d .
O1 O 1.2350(5) 0.8198(4) 0.0219(2) 0.0325(6) Uani 1 1 d .
C5 C 0.9016(6) 0.4758(5) 0.0461(3) 0.0265(7) Uani 1 1 d .
C1 C 1.4516(6) 0.7517(5) -0.1471(3) 0.0291(7) Uani 1 1 d .
H1 H 1.5556 0.8698 -0.1553 0.035 Uiso 1 1 calc R
C6 C 0.6729(7) 0.5530(5) 0.2138(3) 0.0308(7) Uani 1 1 d .
H6 H 0.6466 0.6383 0.2651 0.037 Uiso 1 1 calc R
C8 C 0.3097(6) 0.3218(5) 0.3248(3) 0.0297(7) Uani 1 1 d .
C3 C 1.0455(7) 0.7815(5) 0.1121(3) 0.0299(7) Uani 1 1 d .
C4 C 0.8673(6) 0.6016(5) 0.1253(3) 0.0287(7) Uani 1 1 d .
C2 C 1.2628(6) 0.6977(5) -0.0575(3) 0.0270(7) Uani 1 1 d .
C7 C 0.5163(6) 0.3758(5) 0.2259(3) 0.0279(7) Uani 1 1 d .

loop_
_atom_site_aniso_label
_atom_site_aniso_U_11
_atom_site_aniso_U_22
_atom_site_aniso_U_33
_atom_site_aniso_U_23
_atom_site_aniso_U_13
_atom_site_aniso_U_12
Ni1 0.0219(3) 0.0349(4) 0.0296(4) -0.0108(3) 0.0067(2) -0.0087(2)
O2 0.0419(14) 0.0414(14) 0.0345(14) -0.0169(11) 0.0106(11) -0.0177(11)
O5 0.0252(12) 0.0474(14) 0.0296(12) -0.0133(11) 0.0049(9) -0.0045(10)
O6 0.0278(12) 0.0371(13) 0.0389(14) -0.0124(11) 0.0103(10) -0.0075(10)
O3 0.0318(13) 0.0388(13) 0.0427(15) -0.0131(12) 0.0145(11) -0.0066(10)
O4 0.0276(12) 0.0347(13) 0.0320(13) -0.0092(10) 0.0088(10) -0.0091(10)
O1 0.0303(12) 0.0395(13) 0.0296(12) -0.0130(10) 0.0086(9) -0.0153(10)
C5 0.0214(15) 0.0299(16) 0.0273(17) -0.0052(13) 0.0027(13) -0.0056(12)
C1 0.0246(16) 0.0303(16) 0.0312(18) -0.0054(14) 0.0037(13) -0.0090(13)
C6 0.0290(17) 0.0335(17) 0.0304(18) -0.0105(14) 0.0056(13) -0.0063(13)
C8 0.0201(15) 0.0390(18) 0.0308(18) -0.0102(14) 0.0026(13) -0.0070(13)
C3 0.0282(17) 0.0323(17) 0.0283(17) -0.0071(14) 0.0058(13) -0.0078(13)
C4 0.0242(16) 0.0325(17) 0.0293(17) -0.0075(14) 0.0031(13) -0.0070(13)
C2 0.0247(16) 0.0304(16) 0.0265(16) -0.0084(13) 0.0029(13) -0.0068(12)
C7 0.0201(15) 0.0352(17) 0.0275(17) -0.0062(14) 0.0034(12) -0.0053(12)

loop_
_atom_type_symbol
_atom_type_description
_atom_type_scat_dispersion_real
_atom_type_scat_dispersion_imag
_atom_type_scat_source
C C 0.0033 0.0016 'International Tables Vol C Tables 4.2.6.8 and 6.1.1.4'
H H 0.0000 0.0000 'International Tables Vol C Tables 4.2.6.8 and 6.1.1.4'
Ni Ni 0.3393 1.1124 'International Tables Vol C Tables 4.2.6.8 and 6.1.1.4'
O O 0.0106 0.0060 'International Tables Vol C Tables 4.2.6.8 and 6.1.1.4'

loop_
_geom_angle_atom_site_label_1
_geom_angle_atom_site_label_2
_geom_angle_atom_site_label_3
_geom_angle
_geom_angle_site_symmetry_1
_geom_angle_site_symmetry_3
O6 Ni1 O6 180.000(1) 2_556 .
O6 Ni1 O5 89.66(10) 2_556 2_556
O6 Ni1 O5 90.34(10) . 2_556
O6 Ni1 O5 90.34(10) 2_556 .
O6 Ni1 O5 89.66(10) . .
O5 Ni1 O5 180.0 2_556 .
O6 Ni1 O4 92.38(9) 2_556 2_556
O6 Ni1 O4 87.62(9) . 2_556
O5 Ni1 O4 91.10(10) 2_556 2_556
O5 Ni1 O4 88.90(10) . 2_556
O6 Ni1 O4 87.62(9) 2_556 .
O6 Ni1 O4 92.38(9) . .
O5 Ni1 O4 88.90(10) 2_556 .
O5 Ni1 O4 91.10(10) . .
O4 Ni1 O4 180.0 2_556 .
Ni1 O5 H5A 113.0 . .
Ni1 O5 H5B 107.6 . .
H5A O5 H5B 106.7 . .
Ni1 O6 H6A 104.5 . .
Ni1 O6 H6B 119.5 . .
H6A O6 H6B 108.0 . .
C8 O4 Ni1 126.73(19) . .
C3 O1 C2 122.8(2) . .
C2 C5 C4 119.4(3) 2_765 .
C2 C5 C5 119.7(3) 2_765 2_765
C4 C5 C5 120.8(4) . 2_765
C2 C1 C7 118.7(3) . 2_765
C2 C1 H1 120.6 . .
C7 C1 H1 120.6 2_765 .
C4 C6 C7 120.0(3) . .
C4 C6 H6 120.0 . .
C7 C6 H6 120.0 . .
O3 C8 O4 126.4(3) . .
O3 C8 C7 116.7(3) . .
O4 C8 C7 116.9(3) . .
O2 C3 O1 115.9(3) . .
O2 C3 C4 125.6(3) . .
O1 C3 C4 118.5(3) . .
C6 C4 C5 119.9(3) . .
C6 C4 C3 121.9(3) . .
C5 C4 C3 118.2(3) . .
C1 C2 O1 118.9(3) . .
C1 C2 C5 121.3(3) . 2_765
O1 C2 C5 119.8(3) . 2_765
C6 C7 C1 120.7(3) . 2_765
C6 C7 C8 119.3(3) . .
C1 C7 C8 120.1(3) 2_765 .

loop_
_geom_bond_atom_site_label_1
_geom_bond_atom_site_label_2
_geom_bond_distance
_geom_bond_site_symmetry_2
Ni1 O6 2.062(2) 2_556
Ni1 O6 2.062(2) .
Ni1 O5 2.076(2) 2_556
Ni1 O5 2.076(2) .
Ni1 O4 2.077(2) 2_556
Ni1 O4 2.077(2) .
O2 C3 1.208(4) .
O5 H5A 0.7917 .
O5 H5B 0.7850 .
O6 H6A 0.7729 .
O6 H6B 0.7789 .
O3 C8 1.248(4) .
O4 C8 1.272(4) .
O1 C3 1.380(4) .
O1 C2 1.389(4) .
C5 C2 1.402(4) 2_765
C5 C4 1.406(4) .
C5 C5 1.424(6) 2_765
C1 C2 1.379(4) .
C1 C7 1.410(4) 2_765
C1 H1 0.9300 .
C6 C4 1.385(5) .
C6 C7 1.397(5) .
C6 H6 0.9300 .
C8 C7 1.514(4) .
C3 C4 1.475(5) .
C2 C5 1.402(4) 2_765
C7 C1 1.410(4) 2_765

loop_
_geom_torsion_atom_site_label_1
_geom_torsion_atom_site_label_2
_geom_torsion_atom_site_label_3
_geom_torsion_atom_site_label_4
_geom_torsion
_geom_torsion_site_symmetry_1
_geom_torsion_site_symmetry_4
O6 Ni1 O4 C8 -159.9(3) 2_556 .
O6 Ni1 O4 C8 20.1(3) . .
O5 Ni1 O4 C8 110.4(3) 2_556 .
O5 Ni1 O4 C8 -69.6(3) . .
O4 Ni1 O4 C8 53(100) 2_556 .
Ni1 O4 C8 O3 -1.1(5) . .
Ni1 O4 C8 C7 -179.9(2) . .
C2 O1 C3 O2 -179.7(3) . .
C2 O1 C3 C4 0.8(5) . .
C7 C6 C4 C5 1.8(5) . .
C7 C6 C4 C3 -177.2(3) . .
C2 C5 C4 C6 0.2(5) 2_765 .
C5 C5 C4 C6 179.3(4) 2_765 .
C2 C5 C4 C3 179.2(3) 2_765 .
C5 C5 C4 C3 -1.6(6) 2_765 .
O2 C3 C4 C6 0.4(6) . .
O1 C3 C4 C6 179.8(3) . .
O2 C3 C4 C5 -178.6(3) . .
O1 C3 C4 C5 0.8(5) . .
C7 C1 C2 O1 178.4(3) 2_765 .
C7 C1 C2 C5 -2.2(5) 2_765 2_765
C3 O1 C2 C1 177.8(3) . .
C3 O1 C2 C5 -1.6(5) . 2_765
C4 C6 C7 C1 -1.8(5) . 2_765
C4 C6 C7 C8 178.4(3) . .
O3 C8 C7 C6 34.7(5) . .
O4 C8 C7 C6 -146.4(3) . .
O3 C8 C7 C1 -145.1(3) . 2_765
O4 C8 C7 C1 33.8(5) . 2_765
